data_1565870
loop_
_publ_author_name
'Olejniczak, Anna'
'Katrusiak, Anna'
'Podsiad\/lo, Marcin'
'Katrusiak, Andrzej'

_publ_section_title
;
 Stochastic hydration of a high-nitrogen-content molecular compound
 recrystallized under pressure
;
_journal_issue 1
_journal_name_full IUCrJ
_journal_page_first 49
_journal_page_last 54
_journal_paper_doi 10.1107/S2052252521010381
_journal_volume 9
_journal_year 2022
_chemical_formula_moiety 'C4 H2 Cl N5'
_chemical_formula_sum 'C4 H2 Cl N5'
_chemical_formula_weight 155.56
_chemical_name_systematic 6-chloro-1,2,3,4-tetrazolo[1,5-b]pyridazine
_space_group_crystal_system orthorhombic
_space_group_IT_number 19
_space_group_name_Hall 'P 2ac 2ab'
_space_group_name_H-M_alt 'P 21 21 21'
_atom_sites_solution_hydrogens geom
_atom_sites_solution_primary direct
_audit_creation_date 2020-07-14
_audit_creation_method
;
Olex2 1.3
(compiled 2020.06.28 svn.raecde09e for OlexSys, GUI svn.r6132)
;
_cell_angle_alpha 90
_cell_angle_beta 90
_cell_angle_gamma 90
_cell_formula_units_Z 4
_cell_length_a 7.03420(10)
_cell_length_b 8.7569(2)
_cell_length_c 10.0049(2)
_cell_measurement_reflns_used 2763
_cell_measurement_temperature 175.0(1)
_cell_measurement_theta_max 64.1540
_cell_measurement_theta_min 5.0740
_cell_volume 616.28(2)
_computing_cell_refinement 'CrysAlisPro 1.171.40.67a (Rigaku OD, 2019)'
_computing_data_collection 'CrysAlisPro 1.171.40.67a (Rigaku OD, 2019)'
_computing_data_reduction 'CrysAlisPro 1.171.40.67a (Rigaku OD, 2019)'
_computing_molecular_graphics 'Olex2 1.3 (Dolomanov et al., 2009)'
_computing_publication_material 'Olex2 1.3 (Dolomanov et al., 2009)'
_computing_structure_refinement 'SHELXL 2018/3 (Sheldrick, 2015)'
_computing_structure_solution 'SHELXT 2018/2 (Sheldrick, 2018)'
_diffrn_ambient_environment N~2~
_diffrn_ambient_temperature 175.0(1)
_diffrn_detector 'CCD plate'
_diffrn_detector_area_resol_mean 10.5357
_diffrn_detector_type Atlas
_diffrn_measured_fraction_theta_full 0.992
_diffrn_measured_fraction_theta_max 0.992
_diffrn_measurement_details
;
List of Runs (angles in degrees, time in seconds):

  # Type    Start    End  Width  t~exp~   \w     \q     \k     \f   Frames
--------------------------------------------------------------------------
  1  \w     13.00 116.00   1.00    1.25    --   41.73  77.00 150.00  103
  2  \w     13.00  88.00   1.00    1.25    --   41.73-125.00  60.00   75
  3  \w     40.00  99.00   1.00    1.25    --   41.73  37.00 -90.00   59
  4  \w     16.00  51.00   1.00    2.50    --   88.44 -45.00 150.00   35
  5  \w     36.00 158.00   1.00    2.50    --   88.44  15.00  60.00  122
  6  \w      8.00 106.00   1.00    2.50    --   88.44 -94.00 120.00   98
  7  \w     37.00  77.00   1.00    2.50    --   88.44 -45.00  90.00   40
  8  \w     44.00  70.00   1.00    2.50    --   88.44 -45.00-120.00   26
  9  \w     16.00 109.00   1.00    2.50    --   88.44 -94.00-120.00   93
 10  \w     26.00  75.00   1.00    2.50    --   88.44 -45.00   0.00   49
 11  \w     42.00  81.00   1.00    2.50    --   88.44 -94.00   0.00   39
 12  \w     85.00 111.00   1.00    2.50    --   88.44 125.00  90.00   26
 13  \w    116.00 146.00   1.00    2.50    --   88.44 125.00  90.00   30
 14  \w     68.00 107.00   1.00    2.50    --   88.44-125.00  90.00   39
 15  \w     75.00 156.00   1.00    2.50    --   88.44  61.00 -90.00   81
;
_diffrn_measurement_device 'four-circle diffractometer'
_diffrn_measurement_device_type 'SuperNova, Single source at offset/far, Atlas'
_diffrn_measurement_method '\w scans'
_diffrn_orient_matrix_type 'CrysAlisPro convention (1999,Acta A55,543-557)'
_diffrn_orient_matrix_UB_11 -0.0555064000
_diffrn_orient_matrix_UB_12 -0.0083068000
_diffrn_orient_matrix_UB_13 -0.1488009000
_diffrn_orient_matrix_UB_21 0.0488855000
_diffrn_orient_matrix_UB_22 -0.1714699000
_diffrn_orient_matrix_UB_23 -0.0017387000
_diffrn_orient_matrix_UB_31 -0.2061357000
_diffrn_orient_matrix_UB_32 -0.0384140000
_diffrn_orient_matrix_UB_33 0.0396128000
_diffrn_radiation_monochromator mirror
_diffrn_radiation_probe x-ray
_diffrn_radiation_type 'Cu K\a'
_diffrn_radiation_wavelength 1.54184
_diffrn_reflns_av_R_equivalents 0.0163
_diffrn_reflns_av_unetI/netI 0.0134
_diffrn_reflns_Laue_measured_fraction_full 0.992
_diffrn_reflns_Laue_measured_fraction_max 0.992
_diffrn_reflns_limit_h_max 6
_diffrn_reflns_limit_h_min -8
_diffrn_reflns_limit_k_max 9
_diffrn_reflns_limit_k_min -10
_diffrn_reflns_limit_l_max 11
_diffrn_reflns_limit_l_min -10
_diffrn_reflns_number 3623
_diffrn_reflns_point_group_measured_fraction_full 0.984
_diffrn_reflns_point_group_measured_fraction_max 0.984
_diffrn_reflns_theta_full 64.892
_diffrn_reflns_theta_max 64.892
_diffrn_reflns_theta_min 6.719
_diffrn_source 'micro-focus sealed X-ray tube'
_diffrn_source_type 'SuperNova (Cu) X-ray Source'
_exptl_absorpt_coefficient_mu 4.846
_exptl_absorpt_correction_T_max 1.00000
_exptl_absorpt_correction_T_min 0.55452
_exptl_absorpt_correction_type multi-scan
_exptl_absorpt_process_details
;
CrysAlisPro 1.171.40.67a (Rigaku Oxford Diffraction, 2019)
Empirical absorption correction using spherical harmonics,
 implemented in SCALE3 ABSPACK scaling algorithm.
;
_exptl_crystal_colour colourless
_exptl_crystal_density_diffrn 1.677
_exptl_crystal_description plate
_exptl_crystal_F_000 312
_exptl_crystal_size_max 0.50
_exptl_crystal_size_mid 0.20
_exptl_crystal_size_min 0.15
_refine_diff_density_max 0.150
_refine_diff_density_min -0.155
_refine_diff_density_rms 0.034
_refine_ls_abs_structure_details
;
 Flack x determined using 384 quotients [(I+)-(I-)]/[(I+)+(I-)]
 (Parsons, Flack and Wagner, Acta Cryst. B69 (2013) 249-259).
;
_refine_ls_abs_structure_Flack 0.481(6)
_refine_ls_extinction_method none
_refine_ls_goodness_of_fit_ref 1.056
_refine_ls_hydrogen_treatment constr
_refine_ls_matrix_type full
_refine_ls_number_parameters 91
_refine_ls_number_reflns 1029
_refine_ls_number_restraints 0
_refine_ls_restrained_S_all 1.056
_refine_ls_R_factor_all 0.0309
_refine_ls_R_factor_gt 0.0302
_refine_ls_shift/su_max 0.000
_refine_ls_shift/su_mean 0.000
_refine_ls_structure_factor_coef Fsqd
_refine_ls_weighting_details 'w=1/[\s^2^(Fo^2^)+(0.0364P)^2^+0.3837P] where P=(Fo^2^+2Fc^2^)/3'
_refine_ls_weighting_scheme calc
_refine_ls_wR_factor_gt 0.0767
_refine_ls_wR_factor_ref 0.0772
_reflns_Friedel_coverage 0.633
_reflns_Friedel_fraction_full 0.971
_reflns_Friedel_fraction_max 0.971
_reflns_number_gt 1004
_reflns_number_total 1029
_reflns_threshold_expression 'I > 2\s(I)'
_cod_data_source_file lt5042.cif
_cod_data_source_block C4H2N5Cl1@175K_phase_alpha
_cod_database_code 1565870
_shelx_shelxl_version_number 2018/3
_chemical_oxdiff_formula C4H2N5Cl1
_shelx_space_group_comment
;
The symmetry employed for this shelxl refinement is uniquely defined
by the following loop, which should always be used as a source of
symmetry information in preference to the above space-group names.
They are only intended as comments.
;
_reflns_odcompleteness_completeness 99.08
_reflns_odcompleteness_iscentric 1
_reflns_odcompleteness_theta 64.79
_olex2_refinement_description
;
1. Fixed Uiso
 At 1.2 times of:
  All C(H) groups
2.a Aromatic/amide H refined with riding coordinates:
 C7(H7), C8(H8)
;
_olex2_submission_special_instructions 'No special instructions were received'
_oxdiff_exptl_absorpt_empirical_details
;
Empirical correction (ABSPACK) includes:
- Absorption correction using spherical harmonics
- Frame scaling
;
_oxdiff_exptl_absorpt_empirical_full_max 1.773
_oxdiff_exptl_absorpt_empirical_full_min 0.784

loop_
_space_group_symop_operation_xyz
'x, y, z'
'-x+1/2, -y, z+1/2'
'-x, y+1/2, -z+1/2'
'x+1/2, -y+1/2, -z'

loop_
_atom_site_label
_atom_site_type_symbol
_atom_site_fract_x
_atom_site_fract_y
_atom_site_fract_z
_atom_site_U_iso_or_equiv
_atom_site_adp_type
_atom_site_occupancy
_atom_site_site_symmetry_order
_atom_site_calc_flag
_atom_site_refinement_flags_posn
_atom_site_refinement_flags_adp
_atom_site_refinement_flags_occupancy
_atom_site_disorder_assembly
_atom_site_disorder_group
Cl1 Cl 0.28970(13) 0.33255(9) 0.31896(9) 0.0457(3) Uani 1 1 d . . . . .
N4 N 0.3593(4) 0.7477(3) 0.4115(3) 0.0307(6) Uani 1 1 d . . . . .
N5 N 0.3695(4) 0.5940(3) 0.4178(3) 0.0333(6) Uani 1 1 d . . . . .
N3 N 0.4343(4) 0.8381(4) 0.5060(3) 0.0423(7) Uani 1 1 d . . . . .
N2 N 0.3966(5) 0.9773(4) 0.4659(3) 0.0480(8) Uani 1 1 d . . . . .
N1 N 0.2999(5) 0.9812(3) 0.3491(3) 0.0420(7) Uani 1 1 d . . . . .
C9 C 0.2777(5) 0.8346(3) 0.3148(3) 0.0310(6) Uani 1 1 d . . . . .
C7 C 0.1992(5) 0.6047(4) 0.2071(3) 0.0363(7) Uani 1 1 d . . . . .
H7 H 0.145246 0.548720 0.137845 0.044 Uiso 1 1 calc R U . . .
C6 C 0.2873(5) 0.5291(3) 0.3161(3) 0.0322(7) Uani 1 1 d . . . . .
C8 C 0.1947(5) 0.7588(4) 0.2051(3) 0.0365(7) Uani 1 1 d . . . . .
H8 H 0.139520 0.812296 0.134748 0.044 Uiso 1 1 calc R U . . .

loop_
_atom_site_aniso_label
_atom_site_aniso_U_11
_atom_site_aniso_U_22
_atom_site_aniso_U_33
_atom_site_aniso_U_23
_atom_site_aniso_U_13
_atom_site_aniso_U_12
Cl1 0.0529(5) 0.0259(4) 0.0584(5) -0.0027(4) 0.0130(4) -0.0013(4)
N4 0.0386(14) 0.0283(13) 0.0253(13) -0.0009(11) -0.0003(12) -0.0026(11)
N5 0.0411(15) 0.0283(13) 0.0304(14) 0.0040(11) 0.0026(13) 0.0001(12)
N3 0.0540(17) 0.0404(17) 0.0326(14) -0.0069(15) -0.0056(13) -0.0081(16)
N2 0.061(2) 0.0359(17) 0.0466(17) -0.0107(14) 0.0026(16) -0.0077(15)
N1 0.0522(19) 0.0300(13) 0.0440(16) -0.0031(12) 0.0050(16) -0.0014(14)
C9 0.0376(16) 0.0277(15) 0.0275(14) 0.0041(13) 0.0047(13) 0.0021(15)
C7 0.0434(18) 0.0398(17) 0.0258(15) -0.0069(13) 0.0004(17) -0.0040(15)
C6 0.0368(17) 0.0259(15) 0.0339(16) -0.0018(13) 0.0077(17) 0.0002(14)
C8 0.0421(18) 0.0411(18) 0.0264(16) 0.0049(13) 0.0006(16) 0.0023(16)

loop_
_atom_type_symbol
_atom_type_description
_atom_type_scat_dispersion_real
_atom_type_scat_dispersion_imag
_atom_type_scat_source
C C 0.0181 0.0091 'International Tables Vol C Tables 4.2.6.8 and 6.1.1.4'
H H 0.0000 0.0000 'International Tables Vol C Tables 4.2.6.8 and 6.1.1.4'
Cl Cl 0.3639 0.7018 'International Tables Vol C Tables 4.2.6.8 and 6.1.1.4'
N N 0.0311 0.0180 'International Tables Vol C Tables 4.2.6.8 and 6.1.1.4'

loop_
_geom_angle_atom_site_label_1
_geom_angle_atom_site_label_2
_geom_angle_atom_site_label_3
_geom_angle
_geom_angle_site_symmetry_1
_geom_angle_site_symmetry_3
_geom_angle_publ_flag
N5 N4 C9 127.9(3) . . ?
N3 N4 N5 122.3(3) . . ?
N3 N4 C9 109.7(3) . . ?
C6 N5 N4 112.1(3) . . ?
N2 N3 N4 104.7(3) . . ?
N3 N2 N1 113.0(3) . . ?
C9 N1 N2 104.8(3) . . ?
N4 C9 C8 117.8(3) . . ?
N1 C9 N4 107.8(3) . . ?
N1 C9 C8 134.4(3) . . ?
C6 C7 H7 120.4 . . ?
C8 C7 H7 120.4 . . ?
C8 C7 C6 119.2(3) . . ?
N5 C6 Cl1 114.8(2) . . ?
N5 C6 C7 126.3(3) . . ?
C7 C6 Cl1 118.9(2) . . ?
C9 C8 H8 121.7 . . ?
C7 C8 C9 116.7(3) . . ?
C7 C8 H8 121.7 . . ?

loop_
_geom_bond_atom_site_label_1
_geom_bond_atom_site_label_2
_geom_bond_distance
_geom_bond_site_symmetry_2
_geom_bond_publ_flag
Cl1 C6 1.722(3) . ?
N4 N5 1.350(4) . ?
N4 N3 1.341(4) . ?
N4 C9 1.358(4) . ?
N5 C6 1.301(4) . ?
N3 N2 1.311(4) . ?
N2 N1 1.353(4) . ?
N1 C9 1.337(4) . ?
C9 C8 1.410(5) . ?
C7 H7 0.9300 . ?
C7 C6 1.418(5) . ?
C7 C8 1.350(5) . ?
C8 H8 0.9300 . ?

loop_
_geom_torsion_atom_site_label_1
_geom_torsion_atom_site_label_2
_geom_torsion_atom_site_label_3
_geom_torsion_atom_site_label_4
_geom_torsion
_geom_torsion_site_symmetry_1
_geom_torsion_site_symmetry_2
_geom_torsion_site_symmetry_3
_geom_torsion_site_symmetry_4
_geom_torsion_publ_flag
N4 N5 C6 Cl1 -178.6(2) . . . . ?
N4 N5 C6 C7 1.5(5) . . . . ?
N4 N3 N2 N1 0.1(4) . . . . ?
N4 C9 C8 C7 1.7(5) . . . . ?
N5 N4 N3 N2 -180.0(3) . . . . ?
N5 N4 C9 N1 179.8(3) . . . . ?
N5 N4 C9 C8 -1.1(5) . . . . ?
N3 N4 N5 C6 179.8(3) . . . . ?
N3 N4 C9 N1 -0.5(4) . . . . ?
N3 N4 C9 C8 178.7(3) . . . . ?
N3 N2 N1 C9 -0.4(4) . . . . ?
N2 N1 C9 N4 0.5(4) . . . . ?
N2 N1 C9 C8 -178.4(4) . . . . ?
N1 C9 C8 C7 -179.5(4) . . . . ?
C9 N4 N5 C6 -0.4(5) . . . . ?
C9 N4 N3 N2 0.2(4) . . . . ?
C6 C7 C8 C9 -0.8(6) . . . . ?
C8 C7 C6 Cl1 179.2(3) . . . . ?
C8 C7 C6 N5 -0.9(6) . . . . ?
